data_7159056
loop_
_publ_author_name
'Das, Arnab'
'Ghosh, Atanu'
'Sinha, Surajit'

_publ_section_title
;
 C5-pyrimidine-functionalized morpholino oligonucleotides exhibit
 differential binding affinity, target specificity and lipophilicity.
;
_journal_issue 6
_journal_name_full 'Organic &amp; biomolecular chemistry'
_journal_page_first 1242
_journal_page_last 1253
_journal_paper_doi 10.1039/d2ob01759h
_journal_volume 21
_journal_year 2023
_chemical_absolute_configuration rmad
_chemical_formula_moiety '4(C38 H32 N3 O4), 4(C4 H8 O2), 0.2[C4H6O3], 2[C4H6O3]'
_chemical_formula_sum 'C168 H164 N12 O24'
_chemical_formula_weight 2735.10
_space_group_crystal_system orthorhombic
_space_group_IT_number 18
_space_group_name_Hall 'P 2 2ab'
_space_group_name_H-M_alt 'P 21 21 2'
_atom_sites_solution_hydrogens mixed
_atom_sites_solution_primary iterative
_audit_creation_date 2022-09-14
_audit_creation_method
;
Olex2 1.5
(compiled 2022.04.07 svn.rca3783a0 for OlexSys, GUI svn.r6498)
;
_audit_update_record
;
2022-09-13 deposited with the CCDC.	2022-12-23 downloaded from the CCDC.
;
_cell_angle_alpha 90
_cell_angle_beta 90
_cell_angle_gamma 90
_cell_formula_units_Z 1
_cell_length_a 15.094(3)
_cell_length_b 18.129(3)
_cell_length_c 14.040(2)
_cell_measurement_reflns_used 7933
_cell_measurement_temperature 144.98
_cell_measurement_theta_max 24.88
_cell_measurement_theta_min 2.28
_cell_volume 3841.9(11)
_computing_cell_refinement 'SAINT V8.38A (Bruker, 2018)'
_computing_data_reduction 'SAINT V8.38A (Bruker, 2018)'
_computing_molecular_graphics 'Olex2 1.5 (Dolomanov et al., 2009)'
_computing_publication_material 'Olex2 1.5 (Dolomanov et al., 2009)'
_computing_structure_refinement 'XL  (Sheldrick, 2008)'
_computing_structure_solution 'olex2.solve 1.5 (Bourhis et al., 2015)'
_diffrn_ambient_temperature 144.98
_diffrn_measured_fraction_theta_full 0.996
_diffrn_measured_fraction_theta_max 0.996
_diffrn_measurement_device_type 'Bruker APEX-III CCD'
_diffrn_measurement_method '\f and \w scans'
_diffrn_radiation_type MoK\a
_diffrn_radiation_wavelength 0.71073
_diffrn_reflns_av_R_equivalents 0.0913
_diffrn_reflns_av_unetI/netI 0.0857
_diffrn_reflns_Laue_measured_fraction_full 0.996
_diffrn_reflns_Laue_measured_fraction_max 0.996
_diffrn_reflns_limit_h_max 17
_diffrn_reflns_limit_h_min -17
_diffrn_reflns_limit_k_max 21
_diffrn_reflns_limit_k_min -21
_diffrn_reflns_limit_l_max 16
_diffrn_reflns_limit_l_min -14
_diffrn_reflns_number 25718
_diffrn_reflns_point_group_measured_fraction_full 0.993
_diffrn_reflns_point_group_measured_fraction_max 0.993
_diffrn_reflns_theta_full 25.062
_diffrn_reflns_theta_max 25.062
_diffrn_reflns_theta_min 2.247
_diffrn_source_current 1.0
_diffrn_source_power 0.05
_diffrn_source_voltage 50.0
_diffrn_standards_number 0
_exptl_absorpt_coefficient_mu 0.079
_exptl_absorpt_correction_T_max 0.7452
_exptl_absorpt_correction_T_min 0.4991
_exptl_absorpt_correction_type multi-scan
_exptl_absorpt_process_details
;
SADABS-2016/2 (Bruker,2016/2) was used for absorption correction.
wR2(int) was 0.1463 before and 0.1033 after correction.
The Ratio of minimum to maximum transmission is 0.6698.
The \l/2 correction factor is Not present.
;
_exptl_crystal_colour 'clear whiteish white'
_exptl_crystal_colour_lustre clear
_exptl_crystal_colour_modifier whiteish
_exptl_crystal_colour_primary white
_exptl_crystal_density_diffrn 1.182
_exptl_crystal_description needle
_exptl_crystal_F_000 1448
_exptl_crystal_preparation 'Slow evaporation'
_exptl_crystal_size_max 0.035
_exptl_crystal_size_mid 0.032
_exptl_crystal_size_min 0.028
_refine_diff_density_max 0.328
_refine_diff_density_min -0.190
_refine_diff_density_rms 0.044
_refine_ls_abs_structure_details
;
 Flack x determined using 1728 quotients [(I+)-(I-)]/[(I+)+(I-)]
 (Parsons, Flack and Wagner, Acta Cryst. B69 (2013) 249-259).
;
_refine_ls_abs_structure_Flack -0.5(10)
_refine_ls_extinction_coef 0.0125(14)
_refine_ls_extinction_expression Fc^*^=kFc[1+0.001xFc^2^\l^3^/sin(2\q)]^-1/4^
_refine_ls_extinction_method 'SHELXL-2016/6 (Sheldrick 2016)'
_refine_ls_goodness_of_fit_ref 1.026
_refine_ls_hydrogen_treatment mixed
_refine_ls_matrix_type full
_refine_ls_number_parameters 472
_refine_ls_number_reflns 6777
_refine_ls_number_restraints 0
_refine_ls_restrained_S_all 1.026
_refine_ls_R_factor_all 0.0805
_refine_ls_R_factor_gt 0.0493
_refine_ls_shift/su_max 0.000
_refine_ls_shift/su_mean 0.000
_refine_ls_structure_factor_coef Fsqd
_refine_ls_weighting_details 'w=1/[\s^2^(Fo^2^)+(0.0463P)^2^+0.7263P] where P=(Fo^2^+2Fc^2^)/3'
_refine_ls_weighting_scheme calc
_refine_ls_wR_factor_gt 0.1117
_refine_ls_wR_factor_ref 0.1314
_reflns_Friedel_coverage 0.784
_reflns_Friedel_fraction_full 0.989
_reflns_Friedel_fraction_max 0.988
_reflns_number_gt 4953
_reflns_number_total 6777
_reflns_threshold_expression 'I > 2\s(I)'
_cod_data_source_file d2ob01759h2.cif
_cod_data_source_block mo_ss290422_0ma_a
_cod_depositor_comments 'Adding full bibliography for 7159056.cif.'
_cod_original_cell_volume 3841.9(12)
_cod_database_code 7159056
_shelx_shelxl_version_number 2016/6
_shelx_space_group_comment
;
The symmetry employed for this shelxl refinement is uniquely defined
by the following loop, which should always be used as a source of
symmetry information in preference to the above space-group names.
They are only intended as comments.
;
_olex2_refinement_description
;
1. Fixed Uiso
 At 1.2 times of:
  All C(H) groups, All C(H,H) groups
 At 1.5 times of:
  All C(H,H,H) groups, All O(H) groups
2.a Ternary CH refined with riding coordinates:
 C2(H2), C3(H3A)
2.b Secondary CH2 refined with riding coordinates:
 C1(H1A,H1B), C4(H4A,H4B), C5(H5A,H5B), C01E(H01A,H01B)
2.c Aromatic/amide H refined with riding coordinates:
 C6(H6A), C10(H10), C22(H22), C9(H9), C33(H33), C39(H39), C26(H26), C11(H11),
 C28(H28), C38(H38), C37(H37), C16(H16), C35(H35), C23(H23), C13(H13), C30(H30),
  C32(H32), C25(H25), C31(H31), C14(H14), C15(H15), C24(H24)
2.d Idealised Me refined as rotating group:
 C01G(H01C,H01D,H01E), C01H(H01F,H01G,H01H)
2.e Idealised tetrahedral OH refined as rotating group:
 O6(H6)
;
_smtbx_masks_special_details
;
A solvent mask was calculated and 112 electrons were found in a volume of 464\%A^3^ in 2 voids per unit cell. 
This is consistent with the presence of [+ solvents]2[C4H6O3] per Asymmetric Unit 
which account for 108 electrons 
per unit cell.
;
_smtbx_masks_void_probe_radius 1.2
_smtbx_masks_void_truncation_radius 1.2
_olex2_submission_special_instructions 'No special instructions were received'

loop_
_space_group_symop_operation_xyz
'x, y, z'
'-x, -y, z'
'-x+1/2, y+1/2, -z'
'x+1/2, -y+1/2, -z'

loop_
_atom_site_label
_atom_site_type_symbol
_atom_site_fract_x
_atom_site_fract_y
_atom_site_fract_z
_atom_site_U_iso_or_equiv
_atom_site_adp_type
_atom_site_occupancy
_atom_site_site_symmetry_order
_atom_site_calc_flag
_atom_site_refinement_flags_posn
_atom_site_refinement_flags_adp
_atom_site_refinement_flags_occupancy
_atom_site_disorder_assembly
_atom_site_disorder_group
O1 O 0.33722(19) 0.43719(14) 0.97646(19) 0.0304(7) Uani 1 1 d . . . . .
O2 O 0.09514(19) 0.69556(15) 0.8877(2) 0.0350(7) Uani 1 1 d . . . . .
O3 O 0.08846(19) 0.44461(14) 0.8906(2) 0.0369(8) Uani 1 1 d . . . . .
N2 N 0.2219(2) 0.50152(18) 0.9056(2) 0.0240(8) Uani 1 1 d . . . . .
N1 N 0.3209(2) 0.32103(17) 0.8404(2) 0.0257(8) Uani 1 1 d . . . . .
O4 O 0.1351(2) 0.46298(18) 0.5475(2) 0.0485(9) Uani 1 1 d . . . . .
N3 N 0.0939(2) 0.57059(18) 0.8858(3) 0.0285(8) Uani 1 1 d . . . . .
O6 O 0.5231(2) 0.42408(19) 1.0125(3) 0.0706(13) Uani 1 1 d . . . . .
H6 H 0.498330 0.460821 0.987641 0.106 Uiso 1 1 calc R U . . .
O7 O 0.1753(3) 0.5226(2) 0.6803(3) 0.0728(12) Uani 1 1 d . . . . .
C19 C 0.1317(3) 0.5022(2) 0.8924(3) 0.0269(9) Uani 1 1 d . . . . .
C6 C 0.2716(3) 0.5657(2) 0.8975(3) 0.0259(9) Uani 1 1 d . . . . .
H6A H 0.334366 0.562309 0.899964 0.031 Uiso 1 1 calc R U . . .
C27 C 0.3889(3) 0.3143(2) 0.6808(3) 0.0275(10) Uani 1 1 d . . . . .
C8 C 0.2886(3) 0.7005(2) 0.8791(3) 0.0266(9) Uani 1 1 d . . . . .
C21 C 0.2329(3) 0.2608(2) 0.7148(3) 0.0283(10) Uani 1 1 d . . . . .
C10 C 0.3994(3) 0.7825(2) 0.9458(3) 0.0324(10) Uani 1 1 d . . . . .
H10 H 0.439026 0.794041 0.996274 0.039 Uiso 1 1 calc R U . . .
C22 C 0.1594(3) 0.2645(2) 0.7740(3) 0.0310(10) Uani 1 1 d . . . . .
H22 H 0.166635 0.281228 0.837619 0.037 Uiso 1 1 calc R U . . .
C20 C 0.3279(3) 0.2754(2) 0.7519(3) 0.0251(9) Uani 1 1 d . . . . .
C9 C 0.3461(3) 0.7189(2) 0.9511(3) 0.0294(10) Uani 1 1 d . . . . .
H9 H 0.350044 0.688098 1.005677 0.035 Uiso 1 1 calc R U . . .
C34 C 0.3593(3) 0.1968(2) 0.7762(3) 0.0271(10) Uani 1 1 d . . . . .
C1 C 0.2865(3) 0.3953(2) 0.8218(3) 0.0256(9) Uani 1 1 d . . . . .
H1A H 0.233543 0.392769 0.780357 0.031 Uiso 1 1 calc R U . . .
H1B H 0.332027 0.425763 0.789673 0.031 Uiso 1 1 calc R U . . .
C18 C 0.1383(3) 0.6377(2) 0.8858(3) 0.0268(9) Uani 1 1 d . . . . .
C7 C 0.2341(3) 0.6324(2) 0.8863(3) 0.0261(9) Uani 1 1 d . . . . .
C33 C 0.4804(3) 0.3105(2) 0.6927(3) 0.0341(11) Uani 1 1 d . . . . .
H33 H 0.504212 0.278437 0.739822 0.041 Uiso 1 1 calc R U . . .
C2 C 0.2627(3) 0.4283(2) 0.9172(3) 0.0267(10) Uani 1 1 d . . . . .
H2 H 0.219455 0.395043 0.949754 0.032 Uiso 1 1 calc R U . . .
C17 C 0.2818(3) 0.7464(2) 0.7969(3) 0.0282(10) Uani 1 1 d . . . . .
C12 C 0.3361(3) 0.8110(2) 0.7923(3) 0.0331(10) Uani 1 1 d . . . . .
C39 C 0.3344(3) 0.1635(2) 0.8620(3) 0.0320(10) Uani 1 1 d . . . . .
H39 H 0.305189 0.191492 0.909811 0.038 Uiso 1 1 calc R U . . .
C26 C 0.2203(3) 0.2341(2) 0.6226(3) 0.0353(11) Uani 1 1 d . . . . .
H26 H 0.269346 0.230666 0.580490 0.042 Uiso 1 1 calc R U . . .
C11 C 0.3942(3) 0.8278(2) 0.8681(3) 0.0355(11) Uani 1 1 d . . . . .
H11 H 0.429893 0.870841 0.865126 0.043 Uiso 1 1 calc R U . . .
C3 C 0.3786(3) 0.3656(2) 0.9920(3) 0.0311(10) Uani 1 1 d . . . . .
H3A H 0.335597 0.333266 1.026545 0.037 Uiso 1 1 calc R U . . .
C28 C 0.3562(3) 0.3618(2) 0.6109(3) 0.0334(10) Uani 1 1 d . . . . .
H28 H 0.294010 0.366662 0.602279 0.040 Uiso 1 1 calc R U . . .
C36 C 0.4204(3) 0.0797(2) 0.7240(3) 0.0394(11) Uani 1 1 d . . . . .
C38 C 0.3525(3) 0.0892(2) 0.8770(3) 0.0393(11) Uani 1 1 d . . . . .
H38 H 0.335031 0.066648 0.935100 0.047 Uiso 1 1 calc R U . . .
C37 C 0.3955(3) 0.0477(2) 0.8089(3) 0.0394(12) Uani 1 1 d . . . . .
H37 H 0.407860 -0.002910 0.820442 0.047 Uiso 1 1 calc R U . . .
C16 C 0.2259(3) 0.7302(3) 0.7177(3) 0.0366(11) Uani 1 1 d . . . . .
H16 H 0.190920 0.686638 0.718456 0.044 Uiso 1 1 calc R U . . .
C35 C 0.4027(3) 0.1540(2) 0.7080(3) 0.0320(10) Uani 1 1 d . . . . .
H35 H 0.420430 0.176012 0.649579 0.038 Uiso 1 1 calc R U . . .
C4 C 0.4018(3) 0.3292(2) 0.8981(3) 0.0296(10) Uani 1 1 d . . . . .
H4A H 0.445612 0.359779 0.863457 0.035 Uiso 1 1 calc R U . . .
H4B H 0.428528 0.280201 0.909969 0.035 Uiso 1 1 calc R U . . .
C23 C 0.0757(3) 0.2445(2) 0.7428(3) 0.0371(11) Uani 1 1 d . . . . .
H23 H 0.026085 0.249092 0.784096 0.044 Uiso 1 1 calc R U . . .
C13 C 0.3308(4) 0.8561(3) 0.7086(3) 0.0449(13) Uani 1 1 d . . . . .
H13 H 0.366975 0.898814 0.703725 0.054 Uiso 1 1 calc R U . . .
C30 C 0.4145(4) 0.4027(2) 0.5530(3) 0.0425(12) Uani 1 1 d . . . . .
H30 H 0.391838 0.433656 0.504168 0.051 Uiso 1 1 calc R U . . .
C32 C 0.5374(3) 0.3522(2) 0.6377(3) 0.0429(12) Uani 1 1 d . . . . .
H32 H 0.599516 0.349686 0.648193 0.052 Uiso 1 1 calc R U . . .
C25 C 0.1371(3) 0.2126(3) 0.5918(3) 0.0446(13) Uani 1 1 d . . . . .
H25 H 0.129916 0.194135 0.528904 0.054 Uiso 1 1 calc R U . . .
C5 C 0.4579(3) 0.3780(3) 1.0554(4) 0.0480(13) Uani 1 1 d . . . . .
H5A H 0.438046 0.400798 1.115793 0.058 Uiso 1 1 calc R U . . .
H5B H 0.485027 0.329720 1.070940 0.058 Uiso 1 1 calc R U . . .
C31 C 0.5040(4) 0.3975(3) 0.5674(3) 0.0457(13) Uani 1 1 d . . . . .
H31 H 0.543352 0.425353 0.528673 0.055 Uiso 1 1 calc R U . . .
C14 C 0.2751(4) 0.8388(3) 0.6365(4) 0.0505(14) Uani 1 1 d . . . . .
H14 H 0.272209 0.869754 0.582053 0.061 Uiso 1 1 calc R U . . .
C15 C 0.2218(3) 0.7760(3) 0.6412(3) 0.0445(13) Uani 1 1 d . . . . .
H15 H 0.182354 0.765110 0.590441 0.053 Uiso 1 1 calc R U . . .
C24 C 0.0647(3) 0.2176(2) 0.6507(4) 0.0447(13) Uani 1 1 d . . . . .
H24 H 0.007770 0.202886 0.628925 0.054 Uiso 1 1 calc R U . . .
C01D C 0.1798(3) 0.5151(3) 0.5955(4) 0.0463(13) Uani 1 1 d . . . . .
C01E C 0.0776(4) 0.4154(3) 0.6025(4) 0.0500(13) Uani 1 1 d . . . . .
H01A H 0.045656 0.444185 0.651586 0.060 Uiso 1 1 calc R U . . .
H01B H 0.112563 0.376409 0.634637 0.060 Uiso 1 1 calc R U . . .
C01G C 0.2346(4) 0.5611(3) 0.5303(4) 0.0592(15) Uani 1 1 d . . . . .
H01C H 0.283990 0.531681 0.505778 0.089 Uiso 1 1 calc R U . . .
H01D H 0.257766 0.603754 0.565249 0.089 Uiso 1 1 calc R U . . .
H01E H 0.197969 0.578249 0.477072 0.089 Uiso 1 1 calc R U . . .
C01H C 0.0133(4) 0.3817(3) 0.5334(4) 0.0584(15) Uani 1 1 d . . . . .
H01F H 0.046056 0.356852 0.482378 0.088 Uiso 1 1 calc R U . . .
H01G H -0.023970 0.420562 0.505977 0.088 Uiso 1 1 calc R U . . .
H01H H -0.024072 0.345845 0.566677 0.088 Uiso 1 1 calc R U . . .
H36 H 0.461(4) 0.051(3) 0.673(5) 0.10(2) Uiso 1 1 d . . . . .
H3 H 0.036(3) 0.571(2) 0.886(3) 0.031(12) Uiso 1 1 d . . . . .

loop_
_atom_site_aniso_label
_atom_site_aniso_U_11
_atom_site_aniso_U_22
_atom_site_aniso_U_33
_atom_site_aniso_U_23
_atom_site_aniso_U_13
_atom_site_aniso_U_12
O1 0.0344(17) 0.0236(15) 0.0331(15) -0.0018(12) -0.0100(14) 0.0037(13)
O2 0.0327(18) 0.0230(15) 0.0493(18) 0.0010(14) -0.0025(15) 0.0042(13)
O3 0.0269(17) 0.0210(15) 0.063(2) -0.0017(14) -0.0026(15) -0.0020(13)
N2 0.0252(19) 0.0176(16) 0.0293(17) -0.0023(15) 0.0008(15) 0.0021(14)
N1 0.030(2) 0.0224(17) 0.0250(17) -0.0010(14) -0.0029(16) 0.0078(16)
O4 0.055(2) 0.0413(19) 0.049(2) -0.0024(16) -0.0024(18) -0.0037(17)
N3 0.017(2) 0.0238(18) 0.045(2) -0.0019(16) 0.0004(17) 0.0015(15)
O6 0.059(3) 0.0308(19) 0.122(3) 0.004(2) -0.045(2) -0.0067(18)
O7 0.100(3) 0.073(3) 0.046(2) -0.004(2) -0.012(2) -0.022(2)
C19 0.022(2) 0.022(2) 0.038(2) -0.007(2) -0.0013(18) 0.0016(18)
C6 0.024(2) 0.025(2) 0.029(2) -0.0016(18) -0.0003(18) -0.0053(18)
C27 0.034(3) 0.022(2) 0.027(2) 0.0000(17) 0.0056(19) 0.0056(19)
C8 0.026(2) 0.024(2) 0.030(2) -0.0024(18) 0.0003(19) 0.0027(17)
C21 0.032(3) 0.022(2) 0.031(2) 0.0021(18) -0.003(2) 0.0039(19)
C10 0.028(3) 0.033(2) 0.036(2) -0.008(2) -0.001(2) 0.001(2)
C22 0.033(3) 0.029(2) 0.031(2) 0.0003(18) 0.001(2) 0.004(2)
C20 0.033(3) 0.020(2) 0.023(2) -0.0025(16) -0.0011(19) 0.0057(18)
C9 0.029(2) 0.028(2) 0.032(2) 0.0030(19) -0.001(2) -0.0003(19)
C34 0.032(3) 0.021(2) 0.028(2) 0.0009(17) 0.0011(19) 0.0046(18)
C1 0.028(2) 0.019(2) 0.029(2) -0.0016(17) 0.0016(19) 0.0049(17)
C18 0.028(2) 0.021(2) 0.032(2) 0.0008(18) -0.0016(19) 0.0003(18)
C7 0.029(2) 0.0187(19) 0.031(2) -0.0026(19) 0.0010(19) 0.0003(18)
C33 0.036(3) 0.028(2) 0.038(2) 0.004(2) 0.008(2) 0.006(2)
C2 0.028(2) 0.022(2) 0.031(2) -0.0037(18) -0.0049(19) 0.0054(18)
C17 0.028(2) 0.023(2) 0.033(2) -0.0029(18) 0.0007(19) 0.0012(18)
C12 0.037(3) 0.026(2) 0.036(2) 0.0002(19) 0.000(2) -0.002(2)
C39 0.042(3) 0.025(2) 0.029(2) 0.0002(18) 0.002(2) 0.003(2)
C26 0.040(3) 0.031(2) 0.035(2) -0.004(2) -0.002(2) 0.001(2)
C11 0.036(3) 0.026(2) 0.045(3) 0.000(2) -0.001(2) -0.003(2)
C3 0.037(3) 0.019(2) 0.038(2) -0.0005(19) -0.009(2) 0.0032(19)
C28 0.037(3) 0.028(2) 0.035(2) 0.004(2) 0.007(2) 0.008(2)
C36 0.045(3) 0.030(2) 0.043(3) -0.006(2) 0.005(2) 0.008(2)
C38 0.056(3) 0.029(2) 0.033(2) 0.003(2) 0.000(2) -0.002(2)
C37 0.051(3) 0.022(2) 0.045(3) 0.001(2) -0.008(2) 0.008(2)
C16 0.039(3) 0.038(3) 0.033(2) -0.001(2) 0.002(2) -0.004(2)
C35 0.037(3) 0.028(2) 0.032(2) 0.0016(18) 0.006(2) 0.0068(19)
C4 0.031(3) 0.021(2) 0.036(2) -0.0004(18) -0.004(2) 0.0071(18)
C23 0.033(3) 0.033(2) 0.045(3) 0.001(2) 0.000(2) -0.001(2)
C13 0.058(4) 0.033(3) 0.043(3) 0.010(2) -0.003(3) -0.015(2)
C30 0.056(4) 0.031(2) 0.040(3) 0.012(2) 0.009(3) 0.009(2)
C32 0.039(3) 0.040(3) 0.050(3) 0.003(2) 0.011(2) 0.001(2)
C25 0.052(3) 0.036(3) 0.046(3) -0.011(2) -0.016(3) 0.002(2)
C5 0.054(3) 0.033(3) 0.057(3) -0.014(2) -0.022(3) 0.014(3)
C31 0.050(3) 0.037(3) 0.051(3) 0.009(2) 0.020(3) 0.001(2)
C14 0.064(4) 0.042(3) 0.045(3) 0.015(2) -0.004(3) -0.009(3)
C15 0.051(3) 0.045(3) 0.037(3) 0.007(2) -0.008(2) -0.007(2)
C24 0.037(3) 0.034(3) 0.063(3) -0.003(2) -0.009(3) -0.004(2)
C01D 0.045(3) 0.039(3) 0.055(3) -0.001(2) -0.007(3) 0.005(2)
C01E 0.053(3) 0.040(3) 0.056(3) 0.010(2) -0.004(3) -0.003(3)
C01G 0.052(4) 0.053(3) 0.072(4) 0.004(3) 0.010(3) -0.005(3)
C01H 0.049(4) 0.050(3) 0.076(4) 0.002(3) -0.013(3) 0.001(3)

loop_
_atom_type_symbol
_atom_type_description
_atom_type_scat_dispersion_real
_atom_type_scat_dispersion_imag
_atom_type_scat_source
C C 0.0033 0.0016 'International Tables Vol C Tables 4.2.6.8 and 6.1.1.4'
H H 0.0000 0.0000 'International Tables Vol C Tables 4.2.6.8 and 6.1.1.4'
N N 0.0061 0.0033 'International Tables Vol C Tables 4.2.6.8 and 6.1.1.4'
O O 0.0106 0.0060 'International Tables Vol C Tables 4.2.6.8 and 6.1.1.4'

loop_
_geom_angle_atom_site_label_1
_geom_angle_atom_site_label_2
_geom_angle_atom_site_label_3
_geom_angle
_geom_angle_site_symmetry_1
_geom_angle_site_symmetry_3
_geom_angle_publ_flag
C2 O1 C3 109.2(3) . . ?
C19 N2 C6 121.1(3) . . ?
C19 N2 C2 116.0(3) . . ?
C6 N2 C2 122.5(3) . . ?
C1 N1 C20 112.7(3) . . ?
C1 N1 C4 107.4(3) . . ?
C4 N1 C20 117.0(3) . . ?
C01D O4 C01E 116.9(4) . . ?
C19 N3 C18 126.4(4) . . ?
C19 N3 H3 115(3) . . ?
C18 N3 H3 119(3) . . ?
C5 O6 H6 109.5 . . ?
O3 C19 N2 121.4(4) . . ?
O3 C19 N3 123.1(4) . . ?
N3 C19 N2 115.5(4) . . ?
N2 C6 H6A 118.8 . . ?
C7 C6 N2 122.4(4) . . ?
C7 C6 H6A 118.8 . . ?
C33 C27 C20 119.7(4) . . ?
C33 C27 C28 117.8(4) . . ?
C28 C27 C20 122.0(4) . . ?
C9 C8 C7 120.1(4) . . ?
C9 C8 C17 119.9(4) . . ?
C17 C8 C7 120.0(4) . . ?
C22 C21 C20 122.1(4) . . ?
C22 C21 C26 117.5(4) . . ?
C26 C21 C20 119.9(4) . . ?
C9 C10 H10 120.0 . . ?
C11 C10 H10 120.0 . . ?
C11 C10 C9 120.0(4) . . ?
C21 C22 H22 119.1 . . ?
C23 C22 C21 121.9(4) . . ?
C23 C22 H22 119.1 . . ?
N1 C20 C27 109.2(3) . . ?
N1 C20 C21 108.0(3) . . ?
N1 C20 C34 110.5(3) . . ?
C27 C20 C21 114.6(3) . . ?
C27 C20 C34 112.6(3) . . ?
C34 C20 C21 101.6(3) . . ?
C8 C9 C10 121.4(4) . . ?
C8 C9 H9 119.3 . . ?
C10 C9 H9 119.3 . . ?
C39 C34 C20 120.4(4) . . ?
C35 C34 C20 120.5(3) . . ?
C35 C34 C39 118.5(4) . . ?
N1 C1 H1A 110.3 . . ?
N1 C1 H1B 110.3 . . ?
N1 C1 C2 106.9(3) . . ?
H1A C1 H1B 108.6 . . ?
C2 C1 H1A 110.3 . . ?
C2 C1 H1B 110.3 . . ?
O2 C18 N3 119.4(4) . . ?
O2 C18 C7 125.6(4) . . ?
N3 C18 C7 115.0(4) . . ?
C6 C7 C8 121.5(4) . . ?
C6 C7 C18 118.7(4) . . ?
C18 C7 C8 119.8(3) . . ?
C27 C33 H33 119.3 . . ?
C32 C33 C27 121.5(4) . . ?
C32 C33 H33 119.3 . . ?
O1 C2 N2 107.3(3) . . ?
O1 C2 C1 112.3(3) . . ?
O1 C2 H2 108.7 . . ?
N2 C2 C1 111.0(3) . . ?
N2 C2 H2 108.7 . . ?
C1 C2 H2 108.7 . . ?
C8 C17 C12 118.2(4) . . ?
C16 C17 C8 123.6(4) . . ?
C16 C17 C12 118.2(4) . . ?
C17 C12 C13 118.2(4) . . ?
C11 C12 C17 119.9(4) . . ?
C11 C12 C13 122.0(4) . . ?
C34 C39 H39 120.2 . . ?
C38 C39 C34 119.7(4) . . ?
C38 C39 H39 120.2 . . ?
C21 C26 H26 119.6 . . ?
C25 C26 C21 120.8(4) . . ?
C25 C26 H26 119.6 . . ?
C10 C11 C12 120.6(4) . . ?
C10 C11 H11 119.7 . . ?
C12 C11 H11 119.7 . . ?
O1 C3 H3A 108.5 . . ?
O1 C3 C4 110.9(3) . . ?
O1 C3 C5 107.2(3) . . ?
C4 C3 H3A 108.5 . . ?
C5 C3 H3A 108.5 . . ?
C5 C3 C4 113.2(4) . . ?
C27 C28 H28 119.7 . . ?
C27 C28 C30 120.6(4) . . ?
C30 C28 H28 119.7 . . ?
C37 C36 C35 119.7(4) . . ?
C37 C36 H36 122(3) . . ?
C35 C36 H36 118(3) . . ?
C39 C38 H38 119.4 . . ?
C37 C38 C39 121.1(4) . . ?
C37 C38 H38 119.4 . . ?
C36 C37 C38 119.8(4) . . ?
C36 C37 H37 120.1 . . ?
C38 C37 H37 120.1 . . ?
C17 C16 H16 119.4 . . ?
C15 C16 C17 121.2(4) . . ?
C15 C16 H16 119.4 . . ?
C34 C35 H35 119.4 . . ?
C36 C35 C34 121.1(4) . . ?
C36 C35 H35 119.4 . . ?
N1 C4 C3 109.3(3) . . ?
N1 C4 H4A 109.8 . . ?
N1 C4 H4B 109.8 . . ?
C3 C4 H4A 109.8 . . ?
C3 C4 H4B 109.8 . . ?
H4A C4 H4B 108.3 . . ?
C22 C23 H23 120.2 . . ?
C22 C23 C24 119.6(4) . . ?
C24 C23 H23 120.2 . . ?
C12 C13 H13 119.5 . . ?
C14 C13 C12 121.0(4) . . ?
C14 C13 H13 119.5 . . ?
C28 C30 H30 120.1 . . ?
C31 C30 C28 119.7(4) . . ?
C31 C30 H30 120.1 . . ?
C33 C32 H32 120.0 . . ?
C31 C32 C33 119.9(5) . . ?
C31 C32 H32 120.0 . . ?
C26 C25 H25 119.5 . . ?
C24 C25 C26 120.9(4) . . ?
C24 C25 H25 119.5 . . ?
O6 C5 C3 112.7(4) . . ?
O6 C5 H5A 109.0 . . ?
O6 C5 H5B 109.0 . . ?
C3 C5 H5A 109.0 . . ?
C3 C5 H5B 109.0 . . ?
H5A C5 H5B 107.8 . . ?
C30 C31 C32 120.4(5) . . ?
C30 C31 H31 119.8 . . ?
C32 C31 H31 119.8 . . ?
C13 C14 H14 119.6 . . ?
C13 C14 C15 120.8(5) . . ?
C15 C14 H14 119.6 . . ?
C16 C15 C14 120.6(5) . . ?
C16 C15 H15 119.7 . . ?
C14 C15 H15 119.7 . . ?
C23 C24 H24 120.4 . . ?
C25 C24 C23 119.2(5) . . ?
C25 C24 H24 120.4 . . ?
O4 C01D C01G 111.4(4) . . ?
O7 C01D O4 123.4(5) . . ?
O7 C01D C01G 125.2(5) . . ?
O4 C01E H01A 110.4 . . ?
O4 C01E H01B 110.4 . . ?
O4 C01E C01H 106.5(4) . . ?
H01A C01E H01B 108.6 . . ?
C01H C01E H01A 110.4 . . ?
C01H C01E H01B 110.4 . . ?
C01D C01G H01C 109.5 . . ?
C01D C01G H01D 109.5 . . ?
C01D C01G H01E 109.5 . . ?
H01C C01G H01D 109.5 . . ?
H01C C01G H01E 109.5 . . ?
H01D C01G H01E 109.5 . . ?
C01E C01H H01F 109.5 . . ?
C01E C01H H01G 109.5 . . ?
C01E C01H H01H 109.5 . . ?
H01F C01H H01G 109.5 . . ?
H01F C01H H01H 109.5 . . ?
H01G C01H H01H 109.5 . . ?

loop_
_geom_bond_atom_site_label_1
_geom_bond_atom_site_label_2
_geom_bond_distance
_geom_bond_site_symmetry_2
_geom_bond_publ_flag
O1 C2 1.407(5) . ?
O1 C3 1.457(5) . ?
O2 C18 1.235(5) . ?
O3 C19 1.232(5) . ?
N2 C19 1.373(5) . ?
N2 C6 1.389(5) . ?
N2 C2 1.472(5) . ?
N1 C20 1.496(5) . ?
N1 C1 1.466(5) . ?
N1 C4 1.474(5) . ?
O4 C01D 1.342(6) . ?
O4 C01E 1.448(6) . ?
N3 C19 1.368(5) . ?
N3 C18 1.389(5) . ?
N3 H3 0.87(4) . ?
O6 H6 0.8400 . ?
O6 C5 1.425(6) . ?
O7 C01D 1.200(6) . ?
C6 H6A 0.9500 . ?
C6 C7 1.345(6) . ?
C27 C20 1.531(6) . ?
C27 C33 1.393(6) . ?
C27 C28 1.397(6) . ?
C8 C9 1.375(6) . ?
C8 C7 1.487(5) . ?
C8 C17 1.426(6) . ?
C21 C22 1.388(6) . ?
C21 C20 1.548(6) . ?
C21 C26 1.395(6) . ?
C10 H10 0.9500 . ?
C10 C9 1.408(6) . ?
C10 C11 1.367(6) . ?
C22 H22 0.9500 . ?
C22 C23 1.385(6) . ?
C20 C34 1.540(5) . ?
C9 H9 0.9500 . ?
C34 C39 1.400(6) . ?
C34 C35 1.395(6) . ?
C1 H1A 0.9900 . ?
C1 H1B 0.9900 . ?
C1 C2 1.511(5) . ?
C18 C7 1.450(6) . ?
C33 H33 0.9500 . ?
C33 C32 1.382(6) . ?
C2 H2 1.0000 . ?
C17 C12 1.431(6) . ?
C17 C16 1.426(6) . ?
C12 C11 1.412(6) . ?
C12 C13 1.434(6) . ?
C39 H39 0.9500 . ?
C39 C38 1.390(6) . ?
C26 H26 0.9500 . ?
C26 C25 1.385(6) . ?
C11 H11 0.9500 . ?
C3 H3A 1.0000 . ?
C3 C4 1.515(6) . ?
C3 C5 1.509(6) . ?
C28 H28 0.9500 . ?
C28 C30 1.408(6) . ?
C36 C37 1.378(7) . ?
C36 C35 1.391(6) . ?
C36 H36 1.08(7) . ?
C38 H38 0.9500 . ?
C38 C37 1.378(6) . ?
C37 H37 0.9500 . ?
C16 H16 0.9500 . ?
C16 C15 1.358(6) . ?
C35 H35 0.9500 . ?
C4 H4A 0.9900 . ?
C4 H4B 0.9900 . ?
C23 H23 0.9500 . ?
C23 C24 1.392(6) . ?
C13 H13 0.9500 . ?
C13 C14 1.353(7) . ?
C30 H30 0.9500 . ?
C30 C31 1.369(7) . ?
C32 H32 0.9500 . ?
C32 C31 1.380(7) . ?
C25 H25 0.9500 . ?
C25 C24 1.374(7) . ?
C5 H5A 0.9900 . ?
C5 H5B 0.9900 . ?
C31 H31 0.9500 . ?
C14 H14 0.9500 . ?
C14 C15 1.395(7) . ?
C15 H15 0.9500 . ?
C24 H24 0.9500 . ?
C01D C01G 1.489(7) . ?
C01E H01A 0.9900 . ?
C01E H01B 0.9900 . ?
C01E C01H 1.502(7) . ?
C01G H01C 0.9800 . ?
C01G H01D 0.9800 . ?
C01G H01E 0.9800 . ?
C01H H01F 0.9800 . ?
C01H H01G 0.9800 . ?
C01H H01H 0.9800 . ?

loop_
_geom_torsion_atom_site_label_1
_geom_torsion_atom_site_label_2
_geom_torsion_atom_site_label_3
_geom_torsion_atom_site_label_4
_geom_torsion
_geom_torsion_site_symmetry_1
_geom_torsion_site_symmetry_2
_geom_torsion_site_symmetry_3
_geom_torsion_site_symmetry_4
_geom_torsion_publ_flag
O1 C3 C4 N1 -58.1(4) . . . . ?
O1 C3 C5 O6 -62.7(5) . . . . ?
O2 C18 C7 C6 170.7(4) . . . . ?
O2 C18 C7 C8 -6.5(6) . . . . ?
N2 C6 C7 C8 179.2(4) . . . . ?
N2 C6 C7 C18 2.0(6) . . . . ?
N1 C20 C34 C39 33.6(5) . . . . ?
N1 C20 C34 C35 -155.2(4) . . . . ?
N1 C1 C2 O1 63.6(4) . . . . ?
N1 C1 C2 N2 -176.2(3) . . . . ?
N3 C18 C7 C6 -7.4(6) . . . . ?
N3 C18 C7 C8 175.4(3) . . . . ?
C19 N2 C6 C7 7.0(6) . . . . ?
C19 N2 C2 O1 -149.5(3) . . . . ?
C19 N2 C2 C1 87.5(4) . . . . ?
C19 N3 C18 O2 -173.7(4) . . . . ?
C19 N3 C18 C7 4.6(6) . . . . ?
C6 N2 C19 O3 173.1(4) . . . . ?
C6 N2 C19 N3 -9.6(5) . . . . ?
C6 N2 C2 O1 37.5(5) . . . . ?
C6 N2 C2 C1 -85.6(4) . . . . ?
C27 C20 C34 C39 156.1(4) . . . . ?
C27 C20 C34 C35 -32.7(5) . . . . ?
C27 C33 C32 C31 -1.7(7) . . . . ?
C27 C28 C30 C31 -2.1(7) . . . . ?
C8 C17 C12 C11 -0.1(6) . . . . ?
C8 C17 C12 C13 178.5(4) . . . . ?
C8 C17 C16 C15 179.8(4) . . . . ?
C21 C22 C23 C24 2.1(6) . . . . ?
C21 C20 C34 C39 -80.8(4) . . . . ?
C21 C20 C34 C35 90.4(4) . . . . ?
C21 C26 C25 C24 0.6(7) . . . . ?
C22 C21 C20 N1 -22.7(5) . . . . ?
C22 C21 C20 C27 -144.7(4) . . . . ?
C22 C21 C20 C34 93.6(4) . . . . ?
C22 C21 C26 C25 0.3(6) . . . . ?
C22 C23 C24 C25 -1.1(7) . . . . ?
C20 N1 C1 C2 167.0(3) . . . . ?
C20 N1 C4 C3 -170.4(3) . . . . ?
C20 C27 C33 C32 -171.7(4) . . . . ?
C20 C27 C28 C30 173.3(4) . . . . ?
C20 C21 C22 C23 -173.6(4) . . . . ?
C20 C21 C26 C25 172.4(4) . . . . ?
C20 C34 C39 C38 170.9(4) . . . . ?
C20 C34 C35 C36 -170.9(4) . . . . ?
C9 C8 C7 C6 -57.6(6) . . . . ?
C9 C8 C7 C18 119.5(4) . . . . ?
C9 C8 C17 C12 0.0(6) . . . . ?
C9 C8 C17 C16 178.0(4) . . . . ?
C9 C10 C11 C12 -0.5(6) . . . . ?
C34 C39 C38 C37 0.5(7) . . . . ?
C1 N1 C20 C27 58.7(4) . . . . ?
C1 N1 C20 C21 -66.5(4) . . . . ?
C1 N1 C20 C34 -176.9(3) . . . . ?
C1 N1 C4 C3 61.8(4) . . . . ?
C18 N3 C19 O3 -179.0(4) . . . . ?
C18 N3 C19 N2 3.8(6) . . . . ?
C7 C8 C9 C10 179.2(4) . . . . ?
C7 C8 C17 C12 -179.3(4) . . . . ?
C7 C8 C17 C16 -1.4(6) . . . . ?
C33 C27 C20 N1 78.4(4) . . . . ?
C33 C27 C20 C21 -160.4(4) . . . . ?
C33 C27 C20 C34 -44.8(5) . . . . ?
C33 C27 C28 C30 1.8(6) . . . . ?
C33 C32 C31 C30 1.4(7) . . . . ?
C2 O1 C3 C4 55.8(4) . . . . ?
C2 O1 C3 C5 179.8(4) . . . . ?
C2 N2 C19 O3 0.0(6) . . . . ?
C2 N2 C19 N3 177.3(3) . . . . ?
C2 N2 C6 C7 179.6(4) . . . . ?
C17 C8 C9 C10 -0.2(6) . . . . ?
C17 C8 C7 C6 121.7(4) . . . . ?
C17 C8 C7 C18 -61.2(5) . . . . ?
C17 C12 C11 C10 0.4(7) . . . . ?
C17 C12 C13 C14 1.0(7) . . . . ?
C17 C16 C15 C14 2.6(8) . . . . ?
C12 C17 C16 C15 -2.2(7) . . . . ?
C12 C13 C14 C15 -0.7(8) . . . . ?
C39 C34 C35 C36 0.5(7) . . . . ?
C39 C38 C37 C36 -0.6(7) . . . . ?
C26 C21 C22 C23 -1.7(6) . . . . ?
C26 C21 C20 N1 165.6(4) . . . . ?
C26 C21 C20 C27 43.6(5) . . . . ?
C26 C21 C20 C34 -78.2(4) . . . . ?
C26 C25 C24 C23 -0.2(7) . . . . ?
C11 C10 C9 C8 0.4(6) . . . . ?
C11 C12 C13 C14 179.6(5) . . . . ?
C3 O1 C2 N2 178.5(3) . . . . ?
C3 O1 C2 C1 -59.2(4) . . . . ?
C28 C27 C20 N1 -93.0(4) . . . . ?
C28 C27 C20 C21 28.2(5) . . . . ?
C28 C27 C20 C34 143.8(4) . . . . ?
C28 C27 C33 C32 0.1(6) . . . . ?
C28 C30 C31 C32 0.5(7) . . . . ?
C37 C36 C35 C34 -0.6(7) . . . . ?
C16 C17 C12 C11 -178.2(4) . . . . ?
C16 C17 C12 C13 0.4(6) . . . . ?
C35 C34 C39 C38 -0.5(7) . . . . ?
C35 C36 C37 C38 0.6(7) . . . . ?
C4 N1 C20 C27 -66.5(4) . . . . ?
C4 N1 C20 C21 168.3(3) . . . . ?
C4 N1 C20 C34 58.0(4) . . . . ?
C4 N1 C1 C2 -62.8(4) . . . . ?
C4 C3 C5 O6 60.0(5) . . . . ?
C13 C12 C11 C10 -178.2(4) . . . . ?
C13 C14 C15 C16 -1.1(8) . . . . ?
C5 C3 C4 N1 -178.7(3) . . . . ?
C01D O4 C01E C01H 160.6(4) . . . . ?
C01E O4 C01D O7 1.4(7) . . . . ?
C01E O4 C01D C01G -178.6(4) . . . . ?

loop_
_smtbx_masks_void_nr
_smtbx_masks_void_average_x
_smtbx_masks_void_average_y
_smtbx_masks_void_average_z
_smtbx_masks_void_volume
_smtbx_masks_void_count_electrons
_smtbx_masks_void_content
1 0.000 0.000 0.214 37.1 5.5 '0.1 C4H6O3'
2 0.000 0.000 0.735 195.0 50.0 '1 C4H6O3'
3 0.500 0.500 0.265 195.0 50.0 '1 C4H6O3'
4 0.500 0.500 0.786 37.1 5.5 '0.1 C4H6O3'
